data_2021424
loop_
_publ_author_name
'Partl, Gabriel Julian'
'Nussbaumer, Felix'
'Schuh, Walter'
'Kopacka, Holger'
'Wurst, Klaus'
'Peringer, Paul'

_publ_section_title
;
 Crystal structures of two PCN pincer iridium complexes and one PCP pincer
 carbodiphosphorane iridium intermediate: substitution of one phosphine
 moiety of a carbodiphosphorane by an organic azide
;
_journal_coeditor_code SU5464
_journal_issue 1
_journal_name_full 'Acta Crystallographica Section E Crystallographic Communications'
_journal_page_first 75
_journal_paper_doi 10.1107/S2056989018017644
_journal_volume 75
_journal_year 2019
_chemical_formula_iupac '[Ir (C N) Cl H (C51 H44 P4)], C2 H3 N'
_chemical_formula_moiety 'C52 H45 Cl Ir N P4, C2 H3 N'
_chemical_formula_sum 'C54 H48 Cl Ir N2 P4'
_chemical_formula_weight 1076.47
_chemical_name_systematic
;Chloridocyanidohydrido(1,1,3,3,5,5,7,7-octaphenyl-1,3\l^5^,5\l^4^,7-tetraphospha-\k^2^<i>P</i>^1^,<i>P</i>^7^-hept-3-en-4-yl)iridium(III)
acetonitrile monosolvate
;
_space_group_crystal_system monoclinic
_space_group_IT_number 14
_space_group_name_Hall '-P 2yn'
_space_group_name_H-M_alt 'P 1 21/n 1'
_symmetry_space_group_name_Hall '-P 2yn'
_symmetry_space_group_name_H-M 'P 1 21/n 1'
_atom_sites_solution_hydrogens mixed
_audit_creation_method SHELXL-2014/7
_cell_angle_alpha 90
_cell_angle_beta 101.8030(10)
_cell_angle_gamma 90
_cell_formula_units_Z 4
_cell_length_a 18.3264(3)
_cell_length_b 13.6459(2)
_cell_length_c 19.3010(4)
_cell_measurement_reflns_used 52211
_cell_measurement_temperature 233(2)
_cell_measurement_theta_max 25.0
_cell_measurement_theta_min 1.0
_cell_volume 4724.74(14)
_computing_data_collection
;
COLLECT (Nonius, 1998)
;
_computing_data_reduction
;
DENZO and SCALEPACK (Otwinowski & Minor, 1997)
;
_computing_publication_material
;
Mercury (Macrae <i>et al.</i>,  2008) and publCIF (Westrip,
2010)
;
_computing_structure_refinement
;
SHELXL2014 (Sheldrick, 2015)
;
_computing_structure_solution
;
SHELXS97 (Sheldrick, 2008)
;
_diffrn_ambient_temperature 233(2)
_diffrn_measured_fraction_theta_full 0.999
_diffrn_measured_fraction_theta_max 0.999
_diffrn_measurement_device_type 'Nonius KappaCCD'
_diffrn_measurement_method 'phi- and omega-scans'
_diffrn_radiation_type MoK\a
_diffrn_radiation_wavelength 0.71073
_diffrn_reflns_av_R_equivalents 0.0859
_diffrn_reflns_av_unetI/netI 0.0795
_diffrn_reflns_limit_h_max 20
_diffrn_reflns_limit_h_min -21
_diffrn_reflns_limit_k_max 16
_diffrn_reflns_limit_k_min -16
_diffrn_reflns_limit_l_max 22
_diffrn_reflns_limit_l_min -22
_diffrn_reflns_number 25915
_diffrn_reflns_theta_full 25.000
_diffrn_reflns_theta_max 25.000
_diffrn_reflns_theta_min 1.396
_exptl_absorpt_coefficient_mu 3.057
_exptl_absorpt_correction_type none
_exptl_crystal_colour yellow
_exptl_crystal_density_diffrn 1.513
_exptl_crystal_description prism
_exptl_crystal_F_000 2160
_exptl_crystal_size_max 0.18
_exptl_crystal_size_mid 0.07
_exptl_crystal_size_min 0.02
_refine_diff_density_max 0.558
_refine_diff_density_min -1.043
_refine_ls_extinction_method none
_refine_ls_goodness_of_fit_ref 1.028
_refine_ls_hydrogen_treatment mixed
_refine_ls_matrix_type full
_refine_ls_number_parameters 564
_refine_ls_number_reflns 8317
_refine_ls_number_restraints 0
_refine_ls_restrained_S_all 1.028
_refine_ls_R_factor_all 0.0671
_refine_ls_R_factor_gt 0.0399
_refine_ls_shift/su_max 0.003
_refine_ls_shift/su_mean 0.000
_refine_ls_structure_factor_coef Fsqd
_refine_ls_weighting_details 'w=1/[\s^2^(Fo^2^)+(0.0210P)^2^+3.0711P] where P=(Fo^2^+2Fc^2^)/3'
_refine_ls_weighting_scheme calc
_refine_ls_wR_factor_gt 0.0643
_refine_ls_wR_factor_ref 0.0690
_reflns_number_gt 6345
_reflns_number_total 8317
_reflns_threshold_expression 'I > 2\s(I)'
_cod_data_source_file su5464sup1.cif
_cod_data_source_block 1b
_cod_database_code 2021424
_shelx_space_group_comment
;
The symmetry employed for this shelxl refinement is uniquely defined
by the following loop, which should always be used as a source of
symmetry information in preference to the above space-group names.
They are only intended as comments.
;

loop_
_space_group_symop_operation_xyz
'x, y, z'
'-x+1/2, y+1/2, -z+1/2'
'-x, -y, -z'
'x-1/2, -y-1/2, z-1/2'

loop_
_atom_site_type_symbol
_atom_site_label
_atom_site_fract_x
_atom_site_fract_y
_atom_site_fract_z
_atom_site_U_iso_or_equiv
_atom_site_adp_type
_atom_site_calc_flag
_atom_site_occupancy
Ir Ir1 1.08853(2) 0.20725(2) 0.71435(2) 0.02191(7) Uani d 1
H H1 1.1054(19) 0.172(3) 0.790(2) 0.020(11) Uiso d 1
P P1 1.20178(6) 0.28650(9) 0.73888(6) 0.0239(3) Uani d 1
P P2 1.10074(7) 0.40362(9) 0.80500(6) 0.0269(3) Uani d 1
P P3 0.94640(6) 0.35370(9) 0.72144(6) 0.0251(3) Uani d 1
P P4 0.97290(6) 0.13964(9) 0.70074(6) 0.0260(3) Uani d 1
Cl Cl1 1.14187(7) 0.05475(9) 0.68044(7) 0.0383(3) Uani d 1
C C4 1.0599(2) 0.2604(3) 0.6113(3) 0.0278(11) Uani d 1
N N1 1.0392(2) 0.2906(3) 0.5559(2) 0.0486(12) Uani d 1
C C1 1.0385(2) 0.3332(3) 0.7501(2) 0.0250(11) Uani d 1
C C2 1.1831(2) 0.4124(3) 0.7662(3) 0.0279(11) Uani d 1
H H2A 1.2256 0.4375 0.8009 0.034 Uiso calc 1
H H2B 1.1738 0.4565 0.7252 0.034 Uiso calc 1
C C3 0.9069(2) 0.2410(3) 0.6795(3) 0.0314(12) Uani d 1
H H3A 0.8941 0.2502 0.6281 0.038 Uiso calc 1
H H3B 0.8610 0.2252 0.6958 0.038 Uiso calc 1
C C101 1.2526(2) 0.3058(3) 0.6676(2) 0.0268(11) Uani d 1
C C102 1.2477(3) 0.2350(4) 0.6151(3) 0.0390(13) Uani d 1
H H102 1.2189 0.1783 0.6167 0.047 Uiso calc 1
C C103 1.2852(3) 0.2482(4) 0.5605(3) 0.0518(16) Uani d 1
H H103 1.2825 0.1996 0.5256 0.062 Uiso calc 1
C C104 1.3261(3) 0.3312(4) 0.5567(3) 0.0473(15) Uani d 1
H H104 1.3509 0.3397 0.5191 0.057 Uiso calc 1
C C105 1.3309(3) 0.4013(4) 0.6076(3) 0.0468(15) Uani d 1
H H105 1.3589 0.4583 0.6046 0.056 Uiso calc 1
C C106 1.2951(3) 0.3896(4) 0.6638(3) 0.0386(13) Uani d 1
H H106 1.2994 0.4380 0.6991 0.046 Uiso calc 1
C C107 1.2722(2) 0.2390(3) 0.8118(2) 0.0260(11) Uani d 1
C C108 1.2622(3) 0.1486(4) 0.8407(3) 0.0377(13) Uani d 1
H H108 1.2199 0.1111 0.8210 0.045 Uiso calc 1
C C109 1.3127(3) 0.1120(4) 0.8979(3) 0.0500(15) Uani d 1
H H109 1.3051 0.0499 0.9164 0.060 Uiso calc 1
C C110 1.3737(3) 0.1661(4) 0.9276(3) 0.0468(15) Uani d 1
H H110 1.4071 0.1427 0.9678 0.056 Uiso calc 1
C C111 1.3864(3) 0.2544(4) 0.8988(3) 0.0451(14) Uani d 1
H H111 1.4295 0.2902 0.9183 0.054 Uiso calc 1
C C112 1.3361(2) 0.2916(4) 0.8411(3) 0.0380(12) Uani d 1
H H112 1.3452 0.3525 0.8217 0.046 Uiso calc 1
C C201 1.0711(3) 0.5264(4) 0.8215(3) 0.0333(12) Uani d 1
C C202 1.0762(3) 0.6032(4) 0.7762(3) 0.0463(14) Uani d 1
H H202 1.0988 0.5933 0.7372 0.056 Uiso calc 1
C C203 1.0482(3) 0.6950(4) 0.7877(4) 0.0652(18) Uani d 1
H H203 1.0515 0.7468 0.7564 0.078 Uiso calc 1
C C204 1.0159(3) 0.7098(5) 0.8444(4) 0.0659(19) Uani d 1
H H204 0.9963 0.7718 0.8515 0.079 Uiso calc 1
C C205 1.0116(4) 0.6357(5) 0.8910(4) 0.071(2) Uani d 1
H H205 0.9900 0.6469 0.9305 0.085 Uiso calc 1
C C206 1.0394(3) 0.5437(4) 0.8798(3) 0.0479(15) Uani d 1
H H206 1.0367 0.4927 0.9119 0.058 Uiso calc 1
C C207 1.1346(3) 0.3515(4) 0.8923(3) 0.0338(12) Uani d 1
C C208 1.0916(3) 0.2794(4) 0.9159(3) 0.0468(14) Uani d 1
H H208 1.0472 0.2581 0.8864 0.056 Uiso calc 1
C C209 1.1141(4) 0.2391(5) 0.9828(3) 0.0690(19) Uani d 1
H H209 1.0840 0.1918 0.9987 0.083 Uiso calc 1
C C210 1.1788(4) 0.2670(5) 1.0253(3) 0.073(2) Uani d 1
H H210 1.1942 0.2378 1.0700 0.088 Uiso calc 1
C C211 1.2217(4) 0.3377(6) 1.0034(3) 0.0672(19) Uani d 1
H H211 1.2661 0.3577 1.0336 0.081 Uiso calc 1
C C212 1.2001(3) 0.3807(4) 0.9364(3) 0.0499(15) Uani d 1
H H212 1.2300 0.4291 0.9215 0.060 Uiso calc 1
C C301 0.9145(2) 0.4436(3) 0.6526(2) 0.0277(11) Uani d 1
C C302 0.9642(3) 0.4980(4) 0.6233(3) 0.0395(13) Uani d 1
H H302 1.0157 0.4913 0.6408 0.047 Uiso calc 1
C C303 0.9379(3) 0.5629(4) 0.5678(3) 0.0450(14) Uani d 1
H H303 0.9720 0.6004 0.5486 0.054 Uiso calc 1
C C304 0.8632(3) 0.5723(4) 0.5411(3) 0.0451(14) Uani d 1
H H304 0.8458 0.6172 0.5045 0.054 Uiso calc 1
C C305 0.8135(3) 0.5153(4) 0.5686(3) 0.0518(16) Uani d 1
H H305 0.7621 0.5205 0.5498 0.062 Uiso calc 1
C C306 0.8386(3) 0.4512(4) 0.6230(3) 0.0406(14) Uani d 1
H H306 0.8044 0.4119 0.6406 0.049 Uiso calc 1
C C307 0.8966(2) 0.3862(4) 0.7904(3) 0.0309(12) Uani d 1
C C308 0.8912(3) 0.3181(4) 0.8417(3) 0.0546(17) Uani d 1
H H308 0.9099 0.2545 0.8382 0.066 Uiso calc 1
C C309 0.8585(4) 0.3418(5) 0.8983(4) 0.081(2) Uani d 1
H H309 0.8551 0.2943 0.9328 0.097 Uiso calc 1
C C310 0.8316(4) 0.4334(5) 0.9041(4) 0.078(2) Uani d 1
H H310 0.8102 0.4495 0.9429 0.094 Uiso calc 1
C C311 0.8354(3) 0.5022(5) 0.8537(3) 0.0642(18) Uani d 1
H H311 0.8160 0.5653 0.8574 0.077 Uiso calc 1
C C312 0.8682(3) 0.4788(4) 0.7965(3) 0.0463(14) Uani d 1
H H312 0.8710 0.5264 0.7620 0.056 Uiso calc 1
C C401 0.9435(3) 0.0522(4) 0.6292(3) 0.0346(13) Uani d 1
C C402 0.9211(3) 0.0818(4) 0.5597(3) 0.0501(15) Uani d 1
H H402 0.9182 0.1492 0.5494 0.060 Uiso calc 1
C C403 0.9029(3) 0.0156(5) 0.5046(4) 0.0666(19) Uani d 1
H H403 0.8876 0.0381 0.4579 0.080 Uiso calc 1
C C404 0.9073(3) -0.0821(5) 0.5184(4) 0.0650(19) Uani d 1
H H404 0.8935 -0.1273 0.4813 0.078 Uiso calc 1
C C405 0.9314(4) -0.1145(5) 0.5855(4) 0.068(2) Uani d 1
H H405 0.9358 -0.1821 0.5945 0.082 Uiso calc 1
C C406 0.9502(3) -0.0471(4) 0.6425(3) 0.0548(16) Uani d 1
H H406 0.9671 -0.0700 0.6889 0.066 Uiso calc 1
C C407 0.9433(3) 0.0784(3) 0.7744(3) 0.0332(12) Uani d 1
C C408 0.9928(3) 0.0573(4) 0.8363(3) 0.0524(16) Uani d 1
H H408 1.0433 0.0738 0.8407 0.063 Uiso calc 1
C C409 0.9695(4) 0.0124(5) 0.8918(3) 0.077(2) Uani d 1
H H409 1.0043 -0.0032 0.9333 0.092 Uiso calc 1
C C410 0.8955(4) -0.0098(5) 0.8868(4) 0.083(2) Uani d 1
H H410 0.8793 -0.0385 0.9253 0.099 Uiso calc 1
C C411 0.8463(4) 0.0098(5) 0.8266(5) 0.084(2) Uani d 1
H H411 0.7958 -0.0060 0.8232 0.101 Uiso calc 1
C C412 0.8689(3) 0.0531(4) 0.7694(3) 0.0580(17) Uani d 1
H H412 0.8340 0.0652 0.7273 0.070 Uiso calc 1
N N2 0.7247(3) 0.2498(6) 0.7077(4) 0.103(2) Uani d 1
C C5 0.6995(4) 0.2484(5) 0.7548(5) 0.077(2) Uani d 1
C C6 0.6679(6) 0.2427(8) 0.8163(5) 0.158(5) Uani d 1
H H6A 0.6629 0.1745 0.8287 0.237 Uiso calc 1
H H6B 0.6191 0.2735 0.8068 0.237 Uiso calc 1
H H6C 0.7000 0.2761 0.8553 0.237 Uiso calc 1

loop_
_atom_site_aniso_label
_atom_site_aniso_U_11
_atom_site_aniso_U_22
_atom_site_aniso_U_33
_atom_site_aniso_U_12
_atom_site_aniso_U_13
_atom_site_aniso_U_23
Ir1 0.02357(11) 0.02054(11) 0.02067(10) 0.00045(9) 0.00230(7) -0.00009(9)
P1 0.0248(6) 0.0235(7) 0.0224(6) 0.0009(5) 0.0023(5) -0.0005(6)
P2 0.0297(7) 0.0253(7) 0.0254(7) 0.0017(5) 0.0049(5) -0.0042(6)
P3 0.0262(7) 0.0263(7) 0.0235(7) 0.0017(5) 0.0062(5) 0.0006(6)
P4 0.0261(7) 0.0241(7) 0.0268(7) -0.0007(5) 0.0028(5) 0.0003(6)
Cl1 0.0443(8) 0.0313(7) 0.0376(8) 0.0043(6) 0.0040(6) -0.0016(6)
C4 0.027(3) 0.023(3) 0.034(3) -0.001(2) 0.008(2) -0.002(2)
N1 0.063(3) 0.050(3) 0.031(3) 0.001(2) 0.004(2) 0.013(3)
C1 0.024(3) 0.030(3) 0.022(3) -0.002(2) 0.007(2) 0.002(2)
C2 0.027(3) 0.023(3) 0.034(3) 0.000(2) 0.006(2) 0.000(2)
C3 0.032(3) 0.030(3) 0.032(3) -0.002(2) 0.004(2) 0.001(2)
C101 0.025(3) 0.029(3) 0.027(3) 0.004(2) 0.007(2) 0.008(2)
C102 0.043(3) 0.035(3) 0.041(3) -0.008(2) 0.014(3) -0.013(3)
C103 0.068(4) 0.056(4) 0.039(3) -0.008(3) 0.028(3) -0.018(3)
C104 0.046(4) 0.061(4) 0.041(4) 0.002(3) 0.023(3) 0.005(3)
C105 0.048(4) 0.044(4) 0.056(4) -0.007(3) 0.027(3) 0.007(3)
C106 0.039(3) 0.032(3) 0.046(3) -0.002(2) 0.011(3) -0.005(3)
C107 0.029(3) 0.022(3) 0.026(3) 0.004(2) 0.003(2) -0.001(2)
C108 0.031(3) 0.038(3) 0.039(3) -0.004(2) -0.005(2) 0.006(3)
C109 0.049(4) 0.048(4) 0.045(4) -0.002(3) -0.010(3) 0.017(3)
C110 0.034(3) 0.063(4) 0.037(3) 0.008(3) -0.008(3) 0.005(3)
C111 0.035(3) 0.050(4) 0.044(3) -0.001(3) -0.006(3) -0.007(3)
C112 0.029(3) 0.033(3) 0.049(3) -0.004(2) 0.001(2) -0.003(3)
C201 0.031(3) 0.030(3) 0.038(3) 0.001(2) 0.005(2) -0.007(3)
C202 0.045(3) 0.037(4) 0.057(4) 0.005(3) 0.012(3) -0.007(3)
C203 0.073(4) 0.035(4) 0.087(5) 0.011(3) 0.017(4) 0.000(4)
C204 0.056(4) 0.040(4) 0.101(6) 0.011(3) 0.012(4) -0.028(4)
C205 0.077(5) 0.060(5) 0.083(5) 0.012(4) 0.033(4) -0.033(4)
C206 0.055(4) 0.039(3) 0.052(4) 0.005(3) 0.018(3) -0.013(3)
C207 0.035(3) 0.037(3) 0.028(3) 0.007(2) 0.001(2) -0.007(3)
C208 0.058(4) 0.048(4) 0.032(3) 0.003(3) 0.005(3) -0.002(3)
C209 0.101(6) 0.068(5) 0.035(4) 0.012(4) 0.009(4) 0.019(3)
C210 0.099(6) 0.088(6) 0.029(4) 0.032(5) 0.003(4) 0.008(4)
C211 0.064(4) 0.097(6) 0.031(4) 0.015(4) -0.012(3) -0.009(4)
C212 0.049(4) 0.068(4) 0.031(3) 0.000(3) 0.004(3) -0.008(3)
C301 0.027(3) 0.027(3) 0.028(3) 0.003(2) 0.005(2) 0.002(2)
C302 0.032(3) 0.043(3) 0.043(3) -0.002(2) 0.005(2) 0.012(3)
C303 0.053(4) 0.042(3) 0.039(3) -0.006(3) 0.009(3) 0.019(3)
C304 0.055(4) 0.042(3) 0.036(3) 0.009(3) 0.005(3) 0.017(3)
C305 0.038(3) 0.066(4) 0.049(4) 0.014(3) 0.003(3) 0.017(3)
C306 0.035(3) 0.045(3) 0.043(3) 0.008(2) 0.008(3) 0.015(3)
C307 0.028(3) 0.034(3) 0.031(3) 0.005(2) 0.005(2) -0.001(3)
C308 0.070(4) 0.050(4) 0.055(4) 0.018(3) 0.037(3) 0.011(3)
C309 0.136(7) 0.060(5) 0.065(5) 0.022(4) 0.064(5) 0.022(4)
C310 0.118(6) 0.076(5) 0.056(5) 0.015(5) 0.057(4) 0.004(4)
C311 0.081(5) 0.058(4) 0.062(4) 0.022(3) 0.034(4) -0.011(4)
C312 0.056(4) 0.045(4) 0.040(3) 0.013(3) 0.016(3) 0.007(3)
C401 0.025(3) 0.034(3) 0.045(3) -0.007(2) 0.008(2) -0.012(3)
C402 0.056(4) 0.055(4) 0.036(3) -0.013(3) 0.002(3) -0.017(3)
C403 0.059(4) 0.085(6) 0.054(4) -0.014(4) 0.009(3) -0.032(4)
C404 0.064(4) 0.063(5) 0.065(5) -0.012(4) 0.007(4) -0.035(4)
C405 0.070(4) 0.033(4) 0.104(6) -0.009(3) 0.023(4) -0.026(4)
C406 0.057(4) 0.039(4) 0.067(4) -0.001(3) 0.009(3) -0.002(3)
C407 0.035(3) 0.029(3) 0.037(3) -0.002(2) 0.009(2) 0.007(3)
C408 0.044(4) 0.063(4) 0.052(4) 0.001(3) 0.015(3) 0.024(3)
C409 0.069(5) 0.109(6) 0.055(4) 0.004(4) 0.019(3) 0.047(4)
C410 0.077(5) 0.094(6) 0.090(6) 0.002(4) 0.048(5) 0.049(5)
C411 0.057(5) 0.092(6) 0.117(7) -0.007(4) 0.048(5) 0.042(5)
C412 0.039(4) 0.063(4) 0.073(5) -0.007(3) 0.013(3) 0.024(4)
N2 0.065(4) 0.171(7) 0.072(5) -0.012(4) 0.011(4) -0.009(5)
C5 0.088(6) 0.066(5) 0.082(6) 0.003(4) 0.029(5) -0.008(5)
C6 0.197(11) 0.182(11) 0.126(9) -0.015(9) 0.104(9) -0.010(8)

loop_
_atom_type_symbol
_atom_type_description
_atom_type_scat_dispersion_real
_atom_type_scat_dispersion_imag
_atom_type_scat_source
C C 0.0033 0.0016 'International Tables Vol C Tables 4.2.6.8 and 6.1.1.4'
H H 0.0000 0.0000 'International Tables Vol C Tables 4.2.6.8 and 6.1.1.4'
P P 0.1023 0.0942 'International Tables Vol C Tables 4.2.6.8 and 6.1.1.4'
Cl Cl 0.1484 0.1585 'International Tables Vol C Tables 4.2.6.8 and 6.1.1.4'
Ir Ir -1.4442 7.9887 'International Tables Vol C Tables 4.2.6.8 and 6.1.1.4'
N N 0.0061 0.0033 'International Tables Vol C Tables 4.2.6.8 and 6.1.1.4'

loop_
_geom_angle_atom_site_label_1
_geom_angle_atom_site_label_2
_geom_angle_atom_site_label_3
_geom_angle
C4 Ir1 C1 89.27(17)
C4 Ir1 P4 89.08(12)
C1 Ir1 P4 84.94(12)
C4 Ir1 P1 94.22(12)
C1 Ir1 P1 89.10(12)
P4 Ir1 P1 173.16(4)
C4 Ir1 Cl1 94.42(13)
C1 Ir1 Cl1 175.28(12)
P4 Ir1 Cl1 92.17(4)
P1 Ir1 Cl1 93.55(4)
C4 Ir1 H1 176.6(13)
C1 Ir1 H1 87.8(14)
P4 Ir1 H1 89.0(13)
P1 Ir1 H1 87.4(13)
Cl1 Ir1 H1 88.4(14)
C107 P1 C101 104.0(2)
C107 P1 C2 104.7(2)
C101 P1 C2 103.4(2)
C107 P1 Ir1 117.25(15)
C101 P1 Ir1 119.28(16)
C2 P1 Ir1 106.46(14)
C1 P2 C201 116.7(2)
C1 P2 C207 114.7(2)
C201 P2 C207 104.9(2)
C1 P2 C2 106.8(2)
C201 P2 C2 108.4(2)
C207 P2 C2 104.6(2)
C1 P3 C301 120.2(2)
C1 P3 C307 114.8(2)
C301 P3 C307 103.7(2)
C1 P3 C3 106.6(2)
C301 P3 C3 101.9(2)
C307 P3 C3 108.6(2)
C401 P4 C407 101.6(2)
C401 P4 C3 104.2(2)
C407 P4 C3 103.4(2)
C401 P4 Ir1 118.52(15)
C407 P4 Ir1 120.92(17)
C3 P4 Ir1 106.10(15)
N1 C4 Ir1 175.0(4)
P3 C1 P2 127.8(3)
P3 C1 Ir1 119.7(2)
P2 C1 Ir1 112.5(2)
P2 C2 P1 105.9(2)
P2 C2 H2A 110.6
P1 C2 H2A 110.6
P2 C2 H2B 110.6
P1 C2 H2B 110.6
H2A C2 H2B 108.7
P3 C3 P4 110.8(2)
P3 C3 H3A 109.5
P4 C3 H3A 109.5
P3 C3 H3B 109.5
P4 C3 H3B 109.5
H3A C3 H3B 108.1
C102 C101 C106 119.0(4)
C102 C101 P1 118.7(4)
C106 C101 P1 122.2(4)
C103 C102 C101 119.8(5)
C103 C102 H102 120.1
C101 C102 H102 120.1
C104 C103 C102 120.8(5)
C104 C103 H103 119.6
C102 C103 H103 119.6
C105 C104 C103 119.9(5)
C105 C104 H104 120.1
C103 C104 H104 120.1
C104 C105 C106 120.8(5)
C104 C105 H105 119.6
C106 C105 H105 119.6
C105 C106 C101 119.6(5)
C105 C106 H106 120.2
C101 C106 H106 120.2
C108 C107 C112 117.8(4)
C108 C107 P1 119.9(4)
C112 C107 P1 122.3(4)
C109 C108 C107 121.5(5)
C109 C108 H108 119.2
C107 C108 H108 119.2
C110 C109 C108 119.8(5)
C110 C109 H109 120.1
C108 C109 H109 120.1
C109 C110 C111 120.0(5)
C109 C110 H110 120.0
C111 C110 H110 120.0
C110 C111 C112 120.5(5)
C110 C111 H111 119.7
C112 C111 H111 119.7
C111 C112 C107 120.2(5)
C111 C112 H112 119.9
C107 C112 H112 119.9
C202 C201 C206 118.6(5)
C202 C201 P2 122.0(4)
C206 C201 P2 119.4(4)
C201 C202 C203 120.5(6)
C201 C202 H202 119.7
C203 C202 H202 119.7
C204 C203 C202 119.9(6)
C204 C203 H203 120.1
C202 C203 H203 120.1
C203 C204 C205 120.8(6)
C203 C204 H204 119.6
C205 C204 H204 119.6
C204 C205 C206 119.6(6)
C204 C205 H205 120.2
C206 C205 H205 120.2
C201 C206 C205 120.5(6)
C201 C206 H206 119.7
C205 C206 H206 119.7
C212 C207 C208 118.7(5)
C212 C207 P2 123.2(4)
C208 C207 P2 118.1(4)
C209 C208 C207 120.3(6)
C209 C208 H208 119.8
C207 C208 H208 119.8
C210 C209 C208 120.7(7)
C210 C209 H209 119.7
C208 C209 H209 119.7
C209 C210 C211 120.0(6)
C209 C210 H210 120.0
C211 C210 H210 120.0
C210 C211 C212 120.7(6)
C210 C211 H211 119.7
C212 C211 H211 119.7
C207 C212 C211 119.6(6)
C207 C212 H212 120.2
C211 C212 H212 120.2
C302 C301 C306 118.6(4)
C302 C301 P3 121.4(4)
C306 C301 P3 119.7(4)
C301 C302 C303 120.0(5)
C301 C302 H302 120.0
C303 C302 H302 120.0
C304 C303 C302 120.7(5)
C304 C303 H303 119.7
C302 C303 H303 119.7
C303 C304 C305 119.4(5)
C303 C304 H304 120.3
C305 C304 H304 120.3
C306 C305 C304 120.4(5)
C306 C305 H305 119.8
C304 C305 H305 119.8
C305 C306 C301 120.8(5)
C305 C306 H306 119.6
C301 C306 H306 119.6
C308 C307 C312 118.3(5)
C308 C307 P3 118.9(4)
C312 C307 P3 122.7(4)
C307 C308 C309 121.0(5)
C307 C308 H308 119.5
C309 C308 H308 119.5
C310 C309 C308 120.1(6)
C310 C309 H309 119.9
C308 C309 H309 119.9
C309 C310 C311 120.2(6)
C309 C310 H310 119.9
C311 C310 H310 119.9
C310 C311 C312 119.9(6)
C310 C311 H311 120.1
C312 C311 H311 120.1
C307 C312 C311 120.5(5)
C307 C312 H312 119.7
C311 C312 H312 119.7
C406 C401 C402 117.7(5)
C406 C401 P4 120.1(4)
C402 C401 P4 121.9(4)
C401 C402 C403 122.2(6)
C401 C402 H402 118.9
C403 C402 H402 118.9
C404 C403 C402 119.7(7)
C404 C403 H403 120.1
C402 C403 H403 120.1
C405 C404 C403 120.1(6)
C405 C404 H404 119.9
C403 C404 H404 119.9
C404 C405 C406 120.6(6)
C404 C405 H405 119.7
C406 C405 H405 119.7
C401 C406 C405 119.6(6)
C401 C406 H406 120.2
C405 C406 H406 120.2
C408 C407 C412 118.2(5)
C408 C407 P4 121.6(4)
C412 C407 P4 120.2(4)
C407 C408 C409 121.0(5)
C407 C408 H408 119.5
C409 C408 H408 119.5
C410 C409 C408 120.2(6)
C410 C409 H409 119.9
C408 C409 H409 119.9
C411 C410 C409 119.6(6)
C411 C410 H410 120.2
C409 C410 H410 120.2
C410 C411 C412 121.1(6)
C410 C411 H411 119.4
C412 C411 H411 119.4
C411 C412 C407 119.8(6)
C411 C412 H412 120.1
C407 C412 H412 120.1
N2 C5 C6 177.6(10)
C5 C6 H6A 109.5
C5 C6 H6B 109.5
H6A C6 H6B 109.5
C5 C6 H6C 109.5
H6A C6 H6C 109.5
H6B C6 H6C 109.5

loop_
_geom_bond_atom_site_label_1
_geom_bond_atom_site_label_2
_geom_bond_distance
Ir1 P1 2.3020(12)
Ir1 P4 2.2766(12)
Ir1 C1 2.128(4)
Ir1 Cl1 2.4446(12)
Ir1 C4 2.081(5)
Ir1 H1 1.51(4)
P1 C107 1.823(5)
P1 C101 1.831(4)
P1 C2 1.850(4)
P2 C1 1.690(5)
P2 C201 1.810(5)
P2 C207 1.817(5)
P2 C2 1.821(4)
P3 C1 1.688(4)
P3 C301 1.816(5)
P3 C307 1.817(5)
P3 C3 1.818(5)
P4 C401 1.822(5)
P4 C407 1.826(5)
P4 C3 1.828(5)
C4 N1 1.136(6)
C2 H2A 0.9800
C2 H2B 0.9800
C3 H3A 0.9800
C3 H3B 0.9800
C101 C102 1.391(6)
C101 C106 1.393(6)
C102 C103 1.382(7)
C102 H102 0.9400
C103 C104 1.368(7)
C103 H103 0.9400
C104 C105 1.360(7)
C104 H104 0.9400
C105 C106 1.389(7)
C105 H105 0.9400
C106 H106 0.9400
C107 C108 1.382(6)
C107 C112 1.391(6)
C108 C109 1.381(7)
C108 H108 0.9400
C109 C110 1.365(7)
C109 H109 0.9400
C110 C111 1.366(7)
C110 H110 0.9400
C111 C112 1.390(7)
C111 H111 0.9400
C112 H112 0.9400
C201 C202 1.381(7)
C201 C206 1.388(7)
C202 C203 1.388(7)
C202 H202 0.9400
C203 C204 1.361(9)
C203 H203 0.9400
C204 C205 1.367(9)
C204 H204 0.9400
C205 C206 1.388(8)
C205 H205 0.9400
C206 H206 0.9400
C207 C212 1.380(7)
C207 C208 1.395(7)
C208 C209 1.385(7)
C208 H208 0.9400
C209 C210 1.352(9)
C209 H209 0.9400
C210 C211 1.365(9)
C210 H210 0.9400
C211 C212 1.402(8)
C211 H211 0.9400
C212 H212 0.9400
C301 C302 1.382(6)
C301 C306 1.394(6)
C302 C303 1.398(7)
C302 H302 0.9400
C303 C304 1.366(7)
C303 H303 0.9400
C304 C305 1.385(7)
C304 H304 0.9400
C305 C306 1.372(7)
C305 H305 0.9400
C306 H306 0.9400
C307 C308 1.375(7)
C307 C312 1.380(7)
C308 C309 1.388(7)
C308 H308 0.9400
C309 C310 1.357(9)
C309 H309 0.9400
C310 C311 1.365(8)
C310 H310 0.9400
C311 C312 1.397(7)
C311 H311 0.9400
C312 H312 0.9400
C401 C406 1.379(7)
C401 C402 1.381(7)
C402 C403 1.383(7)
C402 H402 0.9400
C403 C404 1.358(9)
C403 H403 0.9400
C404 C405 1.355(9)
C404 H404 0.9400
C405 C406 1.420(8)
C405 H405 0.9400
C406 H406 0.9400
C407 C408 1.374(7)
C407 C412 1.389(7)
C408 C409 1.376(7)
C408 H408 0.9400
C409 C410 1.374(8)
C409 H409 0.9400
C410 C411 1.344(9)
C410 H410 0.9400
C411 C412 1.388(8)
C411 H411 0.9400
C412 H412 0.9400
N2 C5 1.101(8)
C5 C6 1.427(10)
C6 H6A 0.9700
C6 H6B 0.9700
C6 H6C 0.9700

loop_
_geom_hbond_atom_site_label_D
_geom_hbond_atom_site_label_H
_geom_hbond_atom_site_label_A
_geom_hbond_site_symmetry_A
_geom_hbond_distance_DH
_geom_hbond_distance_HA
_geom_hbond_distance_DA
_geom_hbond_angle_DHA
_geom_hbond_publ_flag
C3 H3B N2 . 0.98 2.58 3.49250(10) 156 yes
C102 H102 Cl1 . 0.94 2.66 3.52160(10) 153 yes
C112 H112 Cl1 2_756 0.94 2.77 3.64700(10) 155 yes
C210 H210 N2 4_666 0.94 2.61 3.45540(10) 150 yes
C303 H303 N1 3_766 0.94 2.48 3.20640(10) 134 yes

loop_
_geom_torsion_atom_site_label_1
_geom_torsion_atom_site_label_2
_geom_torsion_atom_site_label_3
_geom_torsion_atom_site_label_4
_geom_torsion
C301 P3 C1 P2 76.6(4)
C307 P3 C1 P2 -48.1(4)
C3 P3 C1 P2 -168.3(3)
C301 P3 C1 Ir1 -101.9(3)
C307 P3 C1 Ir1 133.4(2)
C3 P3 C1 Ir1 13.1(3)
C201 P2 C1 P3 -13.5(4)
C207 P2 C1 P3 109.7(3)
C2 P2 C1 P3 -134.9(3)
C201 P2 C1 Ir1 165.1(2)
C207 P2 C1 Ir1 -71.7(3)
C2 P2 C1 Ir1 43.7(3)
C1 P2 C2 P1 -45.5(3)
C201 P2 C2 P1 -172.0(2)
C207 P2 C2 P1 76.5(3)
C107 P1 C2 P2 -96.5(2)
C101 P1 C2 P2 154.8(2)
Ir1 P1 C2 P2 28.3(2)
C1 P3 C3 P4 13.2(3)
C301 P3 C3 P4 140.1(2)
C307 P3 C3 P4 -110.9(3)
C401 P4 C3 P3 -156.9(2)
C407 P4 C3 P3 97.2(3)
Ir1 P4 C3 P3 -31.1(3)
C107 P1 C101 C102 98.8(4)
C2 P1 C101 C102 -152.1(4)
Ir1 P1 C101 C102 -34.2(4)
C107 P1 C101 C106 -82.2(4)
C2 P1 C101 C106 27.0(4)
Ir1 P1 C101 C106 144.9(3)
C106 C101 C102 C103 0.5(7)
P1 C101 C102 C103 179.6(4)
C101 C102 C103 C104 -1.2(9)
C102 C103 C104 C105 0.8(9)
C103 C104 C105 C106 0.4(9)
C104 C105 C106 C101 -1.1(8)
C102 C101 C106 C105 0.6(7)
P1 C101 C106 C105 -178.5(4)
C101 P1 C107 C108 -121.7(4)
C2 P1 C107 C108 130.1(4)
Ir1 P1 C107 C108 12.4(4)
C101 P1 C107 C112 59.7(4)
C2 P1 C107 C112 -48.5(4)
Ir1 P1 C107 C112 -166.2(3)
C112 C107 C108 C109 1.4(7)
P1 C107 C108 C109 -177.2(4)
C107 C108 C109 C110 0.8(8)
C108 C109 C110 C111 -2.8(9)
C109 C110 C111 C112 2.5(8)
C110 C111 C112 C107 -0.2(8)
C108 C107 C112 C111 -1.7(7)
P1 C107 C112 C111 176.9(4)
C1 P2 C201 C202 -84.0(5)
C207 P2 C201 C202 147.9(4)
C2 P2 C201 C202 36.6(5)
C1 P2 C201 C206 93.2(5)
C207 P2 C201 C206 -34.9(5)
C2 P2 C201 C206 -146.2(4)
C206 C201 C202 C203 -1.8(8)
P2 C201 C202 C203 175.4(4)
C201 C202 C203 C204 0.4(9)
C202 C203 C204 C205 1.1(10)
C203 C204 C205 C206 -1.1(10)
C202 C201 C206 C205 1.7(8)
P2 C201 C206 C205 -175.6(5)
C204 C205 C206 C201 -0.2(9)
C1 P2 C207 C212 159.6(4)
C201 P2 C207 C212 -71.0(5)
C2 P2 C207 C212 42.9(5)
C1 P2 C207 C208 -21.3(5)
C201 P2 C207 C208 108.0(4)
C2 P2 C207 C208 -138.0(4)
C212 C207 C208 C209 0.7(8)
P2 C207 C208 C209 -178.4(4)
C207 C208 C209 C210 -1.7(9)
C208 C209 C210 C211 1.9(10)
C209 C210 C211 C212 -1.2(10)
C208 C207 C212 C211 -0.1(8)
P2 C207 C212 C211 179.0(4)
C210 C211 C212 C207 0.3(9)
C1 P3 C301 C302 -1.3(5)
C307 P3 C301 C302 128.6(4)
C3 P3 C301 C302 -118.7(4)
C1 P3 C301 C306 171.8(4)
C307 P3 C301 C306 -58.3(4)
C3 P3 C301 C306 54.4(4)
C306 C301 C302 C303 3.4(8)
P3 C301 C302 C303 176.6(4)
C301 C302 C303 C304 -1.0(8)
C302 C303 C304 C305 -1.4(8)
C303 C304 C305 C306 1.3(9)
C304 C305 C306 C301 1.2(8)
C302 C301 C306 C305 -3.6(8)
P3 C301 C306 C305 -176.9(4)
C1 P3 C307 C308 -65.0(5)
C301 P3 C307 C308 161.9(4)
C3 P3 C307 C308 54.1(5)
C1 P3 C307 C312 110.4(4)
C301 P3 C307 C312 -22.6(5)
C3 P3 C307 C312 -130.4(4)
C312 C307 C308 C309 -0.4(9)
P3 C307 C308 C309 175.2(5)
C307 C308 C309 C310 -0.3(11)
C308 C309 C310 C311 1.0(12)
C309 C310 C311 C312 -1.0(11)
C308 C307 C312 C311 0.4(8)
P3 C307 C312 C311 -175.1(5)
C310 C311 C312 C307 0.3(10)
C407 P4 C401 C406 -38.3(5)
C3 P4 C401 C406 -145.5(4)
Ir1 P4 C401 C406 96.9(4)
C407 P4 C401 C402 148.4(4)
C3 P4 C401 C402 41.2(5)
Ir1 P4 C401 C402 -76.4(4)
C406 C401 C402 C403 2.6(8)
P4 C401 C402 C403 176.1(4)
C401 C402 C403 C404 -0.4(9)
C402 C403 C404 C405 -2.0(10)
C403 C404 C405 C406 2.0(10)
C402 C401 C406 C405 -2.5(8)
P4 C401 C406 C405 -176.1(4)
C404 C405 C406 C401 0.3(9)
C401 P4 C407 C408 123.2(5)
C3 P4 C407 C408 -129.0(5)
Ir1 P4 C407 C408 -10.6(5)
C401 P4 C407 C412 -57.8(5)
C3 P4 C407 C412 50.1(5)
Ir1 P4 C407 C412 168.5(4)
C412 C407 C408 C409 -0.1(9)
P4 C407 C408 C409 179.0(5)
C407 C408 C409 C410 -1.7(11)
C408 C409 C410 C411 2.1(12)
C409 C410 C411 C412 -0.6(13)
C410 C411 C412 C407 -1.2(11)
C408 C407 C412 C411 1.5(9)
P4 C407 C412 C411 -177.6(5)

_cod_database_fobs_code 2021424
